data_7716052
loop_
_publ_author_name
'Kumar, Manish'
'Nayek, Hari Pada'

_publ_section_title
;
 Syntheses and exploration of the catalytic activities of organotin(IV)
 compounds.
;
_journal_issue 23
_journal_name_full 'Dalton transactions (Cambridge, England : 2003)'
_journal_page_first 9827
_journal_page_last 9837
_journal_paper_doi 10.1039/d4dt00646a
_journal_volume 53
_journal_year 2024
_chemical_formula_moiety 'C25 H34 N2 O4 Sn'
_chemical_formula_sum 'C25 H34 N2 O4 Sn'
_chemical_formula_weight 545.270
_space_group_crystal_system triclinic
_space_group_IT_number 2
_space_group_name_Hall '-P 1'
_space_group_name_H-M_alt 'P -1'
_symmetry_Int_Tables_number 2
_audit_creation_date 2024-04-22
_audit_creation_method
;
Olex2 1.5-dev
(compiled 2024.04.08 svn.rfee37e2d for OlexSys, GUI svn.r6697)
;
_audit_update_record
;
2024-05-07 deposited with the CCDC.	2024-05-13 downloaded from the CCDC.
;
_cell_angle_alpha 90.075(4)
_cell_angle_beta 110.462(5)
_cell_angle_gamma 111.715(6)
_cell_formula_units_Z 2
_cell_length_a 10.3748(7)
_cell_length_b 10.7560(6)
_cell_length_c 13.2715(6)
_cell_measurement_reflns_used 3869
_cell_measurement_temperature 293(2)
_cell_measurement_theta_max 24.9360
_cell_measurement_theta_min 2.8260
_cell_volume 1274.47(15)
_computing_cell_refinement 'CrysAlisPro 1.171.40.69a (Rigaku OD, 2020)'
_computing_data_collection 'CrysAlisPro 1.171.40.69a (Rigaku OD, 2020)'
_computing_data_reduction 'CrysAlisPro 1.171.40.69a (Rigaku OD, 2020)'
_computing_molecular_graphics 'Olex2 1.5-dev (Dolomanov et al., 2009)'
_computing_publication_material 'Olex2 1.5-dev (Dolomanov et al., 2009)'
_computing_structure_refinement 'olex2.refine 1.5-dev (Bourhis et al., 2015)'
_computing_structure_solution 'SHELXT 2014/5 (Sheldrick, 2014)'
_diffrn_ambient_temperature 293(2)
_diffrn_detector_area_resol_mean 8.0303
_diffrn_detector_type EosS2
_diffrn_measured_fraction_theta_full 0.9998
_diffrn_measured_fraction_theta_max 0.9998
_diffrn_measurement_details
;
List of Runs (angles in degrees, time in seconds):

  # Type    Start    End  Width  t~exp~   \w     \q     \k     \f   Frames
#--------------------------------------------------------------------------
  1  \w     39.00  86.00   1.00   17.82    --   14.53 178.00  60.00   47
  2  \w     17.00  53.00   1.00   17.82    --   14.53 -99.00 -90.00   36
  3  \w    -12.00  13.00   1.00   17.82    --   14.53  77.00-120.00   25
  4  \w    -12.00  37.00   1.00   17.82    --   14.53  77.00  90.00   49
  5  \w    -66.00  40.00   1.00   17.82    --  -16.64  -4.00 134.00  106
  6  \w    -35.00   5.00   1.00   17.82    --  -16.64 -77.00 -30.00   40
  7  \w    -78.00   1.00   1.00   17.82    --  -16.64 -38.00  90.00   79
;
_diffrn_measurement_device 'four-circle diffractometer'
_diffrn_measurement_device_type 'SuperNova, Single source at offset/far, EosS2'
_diffrn_measurement_method '\w scans'
_diffrn_radiation_type 'Mo K\a'
_diffrn_radiation_wavelength 0.71073
_diffrn_reflns_av_R_equivalents 0.0559
_diffrn_reflns_av_unetI/netI 0.1125
_diffrn_reflns_Laue_measured_fraction_full 0.9998
_diffrn_reflns_Laue_measured_fraction_max 0.9998
_diffrn_reflns_limit_h_max 12
_diffrn_reflns_limit_h_min -14
_diffrn_reflns_limit_k_max 14
_diffrn_reflns_limit_k_min -13
_diffrn_reflns_limit_l_max 18
_diffrn_reflns_limit_l_min -14
_diffrn_reflns_number 11420
_diffrn_reflns_point_group_measured_fraction_full 0.9998
_diffrn_reflns_point_group_measured_fraction_max 0.9998
_diffrn_reflns_theta_full 24.9999
_diffrn_reflns_theta_max 25.00
_diffrn_reflns_theta_min 2.06
_exptl_absorpt_coefficient_mu 1.034
_exptl_absorpt_correction_T_max 1.00000
_exptl_absorpt_correction_T_min 0.56734
_exptl_absorpt_correction_type multi-scan
_exptl_absorpt_process_details
;
CrysAlisPro 1.171.40.69a (Rigaku Oxford Diffraction, 2020)
Empirical absorption correction using spherical harmonics,
 implemented in SCALE3 ABSPACK scaling algorithm.
;
_exptl_crystal_colour yellow
_exptl_crystal_colour_primary yellow
_exptl_crystal_density_diffrn 1.421
_exptl_crystal_description block
_exptl_crystal_F_000 559.089
_exptl_crystal_size_max 0.13
_exptl_crystal_size_mid 0.12
_exptl_crystal_size_min 0.1
_refine_diff_density_max 0.8753
_refine_diff_density_min -0.7555
_refine_diff_density_rms 0.1467
_refine_ls_d_res_high 0.8409
_refine_ls_d_res_low 9.8795
_refine_ls_goodness_of_fit_ref 0.8868
_refine_ls_hydrogen_treatment mixed
_refine_ls_matrix_type full
_refine_ls_number_constraints 64
_refine_ls_number_parameters 375
_refine_ls_number_reflns 4491
_refine_ls_number_restraints 212
_refine_ls_restrained_S_all 0.8648
_refine_ls_R_factor_all 0.0707
_refine_ls_R_factor_gt 0.0392
_refine_ls_shift/su_max -0.0003
_refine_ls_shift/su_mean 0.0000
_refine_ls_structure_factor_coef Fsqd
_refine_ls_weighting_details 'w=1/[\s^2^(Fo^2^)+(0.0302P)^2^] where P=(Fo^2^+2Fc^2^)/3'
_refine_ls_weighting_scheme calc
_refine_ls_wR_factor_gt 0.0668
_refine_ls_wR_factor_ref 0.0727
_reflns_Friedel_coverage 0.0
_reflns_limit_h_max 11
_reflns_limit_h_min -12
_reflns_limit_k_max 12
_reflns_limit_k_min -12
_reflns_limit_l_max 15
_reflns_limit_l_min 0
_reflns_number_gt 3130
_reflns_number_total 4491
_reflns_threshold_expression I>=2u(I)
_cod_data_source_file d4dt00646a2.cif
_cod_data_source_block 6
_cod_depositor_comments 'Adding full bibliography for 7716050--7716055.cif.'
_cod_database_code 7716052
_olex2_refinement_description
;
1. Fixed Uiso
 At 1.2 times of:
  All C(H) groups, All C(H,H) groups
 At 1.5 times of:
  All C(H,H,H) groups
2. Restrained distances
 C22-C23A \\sim C22A-C23B
 with sigma of 0.02
 C22-Sn1 \\sim C22A-Sn1
 with sigma of 0.02
 C23A-H23a \\sim C23B-H23c
 with sigma of 0.02
 C23A-H23b \\sim C23B-H23d
 with sigma of 0.02
 C23A-C24A \\sim C23B-C24B
 with sigma of 0.02
 C24A-H24a \\sim C24B-H24c
 with sigma of 0.02
 C24A-H24b \\sim C24B-H24d
 with sigma of 0.02
 C24A-C25 \\sim C24B-C25A
 with sigma of 0.02
 C25-H25a \\sim C25A-H25d
 with sigma of 0.02
 C25-H25b \\sim C25A-H25e
 with sigma of 0.02
 C25-H25c \\sim C25A-H25f
 with sigma of 0.02
 C22-H23a \\sim C22A-H23c
 with sigma of 0.04
 C22-H23b \\sim C22A-H23d
 with sigma of 0.04
 C22-C24A \\sim C22A-C24B
 with sigma of 0.04
 C23A-H24a \\sim C23B-H24c
 with sigma of 0.04
 C23A-H24b \\sim C23B-H24d
 with sigma of 0.04
 C23A-C25 \\sim C23B-C25A
 with sigma of 0.04
 C23A-Sn1 \\sim C23B-Sn1
 with sigma of 0.04
 H23a-H23b \\sim H23c-H23d
 with sigma of 0.04
 H23a-C24A \\sim H23c-C24B
 with sigma of 0.04
 H23b-C24A \\sim H23d-C24B
 with sigma of 0.04
 C24A-H25a \\sim C24B-H25d
 with sigma of 0.04
 C24A-H25b \\sim C24B-H25e
 with sigma of 0.04
 C24A-H25c \\sim C24B-H25f
 with sigma of 0.04
 H24a-H24b \\sim H24c-H24d
 with sigma of 0.04
 H24a-C25 \\sim H24c-C25A
 with sigma of 0.04
 H24b-C25 \\sim H24d-C25A
 with sigma of 0.04
 H25a-H25b \\sim H25d-H25e
 with sigma of 0.04
 H25a-H25c \\sim H25d-H25f
 with sigma of 0.04
 H25b-H25c \\sim H25e-H25f
 with sigma of 0.04
 C10-C14 \\sim C10-C14a
 with sigma of 0.02
 C14-C15 \\sim C14a-C15a
 with sigma of 0.02
 C15-H15a \\sim C15a-H15d
 with sigma of 0.02
 C15-H15b \\sim C15a-H15e
 with sigma of 0.02
 C15-H15c \\sim C15a-H15f
 with sigma of 0.02
 C10-C15 \\sim C10-C15a
 with sigma of 0.04
 C14-H15a \\sim C14a-H15d
 with sigma of 0.04
 C14-H15b \\sim C14a-H15e
 with sigma of 0.04
 C14-H15c \\sim C14a-H15f
 with sigma of 0.04
 H15a-H15b \\sim H15d-H15e
 with sigma of 0.04
 H15a-H15c \\sim H15d-H15f
 with sigma of 0.04
 H15b-H15c \\sim H15e-H15f
 with sigma of 0.04
 C14-C17 \\sim C14a-C17a
 with sigma of 0.02
 C17-H17a \\sim C17a-H17d
 with sigma of 0.02
 C17-H17b \\sim C17a-H17e
 with sigma of 0.02
 C17-H17c \\sim C17a-H17f
 with sigma of 0.02
 C10-C17 \\sim C10-C17a
 with sigma of 0.04
 C14-H17a \\sim C14a-H17d
 with sigma of 0.04
 C14-H17b \\sim C14a-H17e
 with sigma of 0.04
 C14-H17c \\sim C14a-H17f
 with sigma of 0.04
 C15-C17 \\sim C15a-C17a
 with sigma of 0.04
 H17a-H17b \\sim H17d-H17e
 with sigma of 0.04
 H17a-H17c \\sim H17d-H17f
 with sigma of 0.04
 H17b-H17c \\sim H17e-H17f
 with sigma of 0.04
 C14-C16 \\sim C14a-C16a
 with sigma of 0.02
 C16-H16a \\sim C16a-H16d
 with sigma of 0.02
 C16-H16b \\sim C16a-H16e
 with sigma of 0.02
 C16-H16c \\sim C16a-H16f
 with sigma of 0.02
 C10-C16 \\sim C10-C16a
 with sigma of 0.04
 C14-H16a \\sim C14a-H16d
 with sigma of 0.04
 C14-H16b \\sim C14a-H16e
 with sigma of 0.04
 C14-H16c \\sim C14a-H16f
 with sigma of 0.04
 C15-C16 \\sim C15a-C16a
 with sigma of 0.04
 C16-C17 \\sim C16a-C17a
 with sigma of 0.04
 H16a-H16b \\sim H16d-H16e
 with sigma of 0.04
 H16a-H16c \\sim H16d-H16f
 with sigma of 0.04
 H16b-H16c \\sim H16e-H16f
 with sigma of 0.04
3. Uiso/Uaniso restraints and constraints
Uanis(C25A) \\sim Ueq: with sigma of 0.005 and sigma for terminal atoms of 0.01
Uanis(C25) \\sim Ueq, Uanis(C25A) \\sim Ueq: with sigma of 0.01 and sigma for
terminal atoms of 0.02
Uanis(C14a) = Uanis(C14)
4. Rigid body (RIGU) restrains
 C23A, C22, C24A, C25
 with sigma for 1-2 distances of 0.004 and sigma for 1-3 distances of 0.004
 C25A, C22A, C23B, C24B
 with sigma for 1-2 distances of 0.004 and sigma for 1-3 distances of 0.004
 C10, C14a, C15a, C16a, C17a
 with sigma for 1-2 distances of 0.01 and sigma for 1-3 distances of 0.01
5. Others
 Sof(C22A)=Sof(H22c)=Sof(H22d)=Sof(C23B)=Sof(H23c)=Sof(H23d)=Sof(C24B)=
 Sof(H24c)=Sof(H24d)=Sof(C25A)=Sof(H25d)=Sof(H25e)=Sof(H25f)=1-FVAR(1)
 Sof(C22)=Sof(H22a)=Sof(H22b)=Sof(C23A)=Sof(H23a)=Sof(H23b)=Sof(C24A)=
 Sof(H24a)=Sof(H24b)=Sof(C25)=Sof(H25a)=Sof(H25b)=Sof(H25c)=FVAR(1)
 Sof(C14a)=Sof(C15a)=Sof(H15d)=Sof(H15e)=Sof(H15f)=Sof(C17a)=Sof(H17d)=
 Sof(H17e)=Sof(H17f)=Sof(C16a)=Sof(H16d)=Sof(H16e)=Sof(H16f)=1-FVAR(2)
 Sof(C14)=Sof(C15)=Sof(H15a)=Sof(H15b)=Sof(H15c)=Sof(C16)=Sof(H16a)=Sof(H16b)=
 Sof(H16c)=Sof(C17)=Sof(H17a)=Sof(H17b)=Sof(H17c)=FVAR(2)
6.a Secondary CH2 refined with riding coordinates:
 C18(H18a,H18b), C19(H19a,H19b), C20(H20a,H20b), C22(H22a,H22b), C23A(H23a,
 H23b), C24A(H24a,H24b), C22A(H22c,H22d), C23B(H23c,H23d), C24B(H24c,H24d)
6.b Me refined with riding coordinates:
 C15(H15a,H15b,H15c), C16(H16a,H16b,H16c), C17(H17a,H17b,H17c), C21(H21a,H21b,
 H21c), C15a(H15d,H15e,H15f), C17a(H17d,H17e,H17f), C16a(H16d,H16e,H16f)
6.c Aromatic/amide H refined with riding coordinates:
 C2(H2), C3(H3), C5(H5), C7(H7), C9(H9), C11(H11), C12(H12)
6.d Idealised Me refined as rotating group:
 C25(H25a,H25b,H25c), C25A(H25d,H25e,H25f)
;
_olex2_submission_special_instructions 'No special instructions were received'
_oxdiff_exptl_absorpt_empirical_details
;
Empirical correction (ABSPACK) includes:
- Absorption correction using spherical harmonics
- Frame scaling
;

loop_
_space_group_symop_id
_space_group_symop_operation_xyz
1 x,y,z
2 -x,-y,-z

loop_
_atom_site_label
_atom_site_type_symbol
_atom_site_fract_x
_atom_site_fract_y
_atom_site_fract_z
_atom_site_U_iso_or_equiv
_atom_site_adp_type
_atom_site_occupancy
_atom_site_refinement_flags_posn
_atom_site_refinement_flags_adp
_atom_site_refinement_flags_occupancy
_atom_site_disorder_group
C1 C 0.5804(5) 0.6876(4) 0.2705(3) 0.0530(11) Uani 1.000000 . . . .
C2 C 0.5191(5) 0.7458(4) 0.1819(3) 0.0662(13) Uani 1.000000 . . . .
H2 H 0.5206(5) 0.7233(4) 0.1148(3) 0.0795(16) Uiso 1.000000 R . . .
C3 C 0.4574(5) 0.8343(4) 0.1916(3) 0.0628(12) Uani 1.000000 . . . .
H3 H 0.4168(5) 0.8717(4) 0.1316(3) 0.0754(15) Uiso 1.000000 R . . .
C4 C 0.4552(5) 0.8683(4) 0.2909(3) 0.0547(11) Uani 1.000000 . . . .
C5 C 0.5124(4) 0.8124(3) 0.3814(3) 0.0516(11) Uani 1.000000 . . . .
H5 H 0.5083(4) 0.8351(3) 0.4475(3) 0.0620(13) Uiso 1.000000 R . . .
C6 C 0.5753(4) 0.7227(3) 0.3719(3) 0.0432(10) Uani 1.000000 . . . .
C7 C 0.6548(4) 0.6855(3) 0.5568(3) 0.0452(10) Uani 1.000000 . . . .
H7 H 0.6219(4) 0.7510(3) 0.5703(3) 0.0543(11) Uiso 1.000000 R . . .
C8 C 0.7174(4) 0.6275(3) 0.6478(3) 0.0422(9) Uani 1.000000 . . . .
C9 C 0.7401(4) 0.6852(3) 0.7526(3) 0.0475(10) Uani 1.000000 . . . .
H9 H 0.7147(4) 0.7587(3) 0.7576(3) 0.0570(12) Uiso 1.000000 R . . .
C10 C 0.7972(4) 0.6372(4) 0.8454(3) 0.0484(10) Uani 1.000000 D U . .
C11 C 0.8349(5) 0.5272(4) 0.8345(3) 0.0566(11) Uani 1.000000 . . . .
H11 H 0.8737(5) 0.4921(4) 0.8966(3) 0.0679(14) Uiso 1.000000 R . . .
C12 C 0.8167(5) 0.4690(4) 0.7356(3) 0.0547(11) Uani 1.000000 . . . .
H12 H 0.8451(5) 0.3970(4) 0.7325(3) 0.0657(13) Uiso 1.000000 R . . .
C13 C 0.7564(4) 0.5162(4) 0.6400(3) 0.0478(10) Uani 1.000000 . . . .
C14 C 0.8193(9) 0.6967(8) 0.9593(6) 0.0621(13) Uani 0.841(9) D . P 1
C15 C 0.7348(11) 0.5874(6) 1.0104(5) 0.115(4) Uani 0.841(9) D . P 1
H15a H 0.7658(11) 0.5134(6) 1.0121(5) 0.173(6) Uiso 0.841(9) DR . P 1
H15b H 0.7555(11) 0.6231(6) 1.0833(5) 0.173(6) Uiso 0.841(9) DR . P 1
H15c H 0.6293(11) 0.5560(6) 0.9685(5) 0.173(6) Uiso 0.841(9) DR . P 1
C16 C 0.7709(10) 0.8137(7) 0.9565(4) 0.096(3) Uani 0.841(9) D . P 1
H16a H 0.8250(10) 0.8832(7) 0.9239(4) 0.144(5) Uiso 0.841(9) DR . P 1
H16b H 0.6655(10) 0.7826(7) 0.9146(4) 0.144(5) Uiso 0.841(9) DR . P 1
H16c H 0.7916(10) 0.8496(7) 1.0293(4) 0.144(5) Uiso 0.841(9) DR . P 1
C17 C 0.9885(8) 0.7517(8) 1.0319(5) 0.100(3) Uani 0.841(9) D . P 1
H17a H 1.0438(8) 0.8216(8) 1.0002(5) 0.150(4) Uiso 0.841(9) DR . P 1
H17b H 1.0038(8) 0.7881(8) 1.1032(5) 0.150(4) Uiso 0.841(9) DR . P 1
H17c H 1.0227(8) 0.6794(8) 1.0373(5) 0.150(4) Uiso 0.841(9) DR . P 1
C18 C 0.6634(5) 0.3370(4) 0.3198(3) 0.0704(13) Uani 1.000000 . . . .
H18a H 0.5555(5) 0.3028(4) 0.2825(3) 0.0845(16) Uiso 1.000000 R . . .
H18b H 0.6858(5) 0.2771(4) 0.3716(3) 0.0845(16) Uiso 1.000000 R . . .
C19 C 0.7346(7) 0.3357(5) 0.2373(4) 0.107(2) Uani 1.000000 . . . .
H19a H 0.7003(7) 0.3851(5) 0.1798(4) 0.128(2) Uiso 1.000000 R . . .
H19b H 0.8424(7) 0.3823(5) 0.2727(4) 0.128(2) Uiso 1.000000 R . . .
C20 C 0.6978(10) 0.1954(7) 0.1880(6) 0.180(4) Uani 1.000000 . . . .
H20a H 0.7129(10) 0.1424(7) 0.2469(6) 0.217(5) Uiso 1.000000 R . . .
H20b H 0.5918(10) 0.1564(7) 0.1430(6) 0.217(5) Uiso 1.000000 R . . .
C21 C 0.7686(10) 0.1788(8) 0.1304(7) 0.220(4) Uani 1.000000 . . . .
H21a H 0.7329(10) 0.0842(8) 0.1047(7) 0.330(6) Uiso 1.000000 R . . .
H21b H 0.7520(10) 0.2270(8) 0.0694(7) 0.330(6) Uiso 1.000000 R . . .
H21c H 0.8737(10) 0.2130(8) 0.1739(7) 0.330(6) Uiso 1.000000 R . . .
C22 C 0.9723(16) 0.6767(12) 0.4705(12) 0.059(3) Uani 0.589(14) D U P 1
H22a H 1.0303(16) 0.6422(12) 0.4436(12) 0.070(4) Uiso 0.589(14) R . P 1
H22b H 1.0096(16) 0.6808(12) 0.5489(12) 0.070(4) Uiso 0.589(14) R . P 1
C23A C 1.0010(10) 0.8179(9) 0.4453(7) 0.083(4) Uani 0.589(14) D U P 1
H23a H 0.9266(10) 0.8452(9) 0.4554(7) 0.099(4) Uiso 0.589(14) DR . P 1
H23b H 1.0984(10) 0.8784(9) 0.4967(7) 0.099(4) Uiso 0.589(14) DR . P 1
C24A C 0.9970(13) 0.8342(11) 0.3322(8) 0.106(4) Uani 0.589(14) D U P 1
H24a H 1.0671(13) 0.8026(11) 0.3194(8) 0.127(5) Uiso 0.589(14) DR . P 1
H24b H 0.8974(13) 0.7801(11) 0.2798(8) 0.127(5) Uiso 0.589(14) DR . P 1
C25 C 1.0383(19) 0.9829(14) 0.3173(13) 0.122(6) Uani 0.589(14) D U P 1
H25a H 0.971(6) 1.015(3) 0.333(6) 0.184(9) Uiso 0.589(14) DGR . P 1
H25b H 1.139(4) 1.0354(18) 0.366(5) 0.184(9) Uiso 0.589(14) DGR . P 1
H25c H 1.030(9) 0.9919(17) 0.244(2) 0.184(9) Uiso 0.589(14) DGR . P 1
N1 N 0.6385(3) 0.6566(3) 0.4558(2) 0.0432(8) Uani 1.000000 . . . .
N2 N 0.3898(5) 0.9639(4) 0.3021(3) 0.0772(12) Uani 1.000000 . . . .
O1 O 0.6410(3) 0.6033(3) 0.26219(18) 0.0679(9) Uani 1.000000 . . . .
O2 O 0.7331(3) 0.4524(2) 0.54530(19) 0.0604(8) Uani 1.000000 . . . .
O3 O 0.3947(5) 0.9983(4) 0.3900(3) 0.1345(18) Uani 1.000000 . . . .
O4 O 0.3335(4) 1.0077(3) 0.2210(2) 0.0992(12) Uani 1.000000 . . . .
Sn1 Sn 0.74167(3) 0.53334(3) 0.404436(19) 0.05035(12) Uani 1.000000 D . . .
C22A C 0.963(3) 0.6527(19) 0.4390(17) 0.076(6) Uani 0.411(14) D U P 2
H22c H 1.004(3) 0.6954(19) 0.5140(17) 0.091(8) Uiso 0.411(14) R . P 2
H22d H 1.011(3) 0.5919(19) 0.4368(17) 0.091(8) Uiso 0.411(14) R . P 2
C23B C 1.014(2) 0.7625(14) 0.3749(12) 0.103(6) Uani 0.411(14) D U P 2
H23c H 1.119(2) 0.7859(14) 0.3904(12) 0.15(7) Uiso 0.411(14) DR . P 2
H23d H 0.960(2) 0.7272(14) 0.2980(12) 0.11(4) Uiso 0.411(14) DR . P 2
C24B C 0.993(2) 0.8881(15) 0.3973(13) 0.123(7) Uani 0.411(14) D U P 2
H24c H 0.902(2) 0.8633(15) 0.4119(13) 0.13(6) Uiso 0.411(14) DR . P 2
H24d H 1.076(2) 0.9434(15) 0.4624(13) 0.14(5) Uiso 0.411(14) DR . P 2
C25A C 0.983(3) 0.975(2) 0.3011(17) 0.104(7) Uani 0.411(14) D U P 2
H25d H 1.056(8) 0.978(10) 0.272(6) 0.5(3) Uiso 0.411(14) DGR . P 2
H25e H 0.885(4) 0.935(6) 0.245(4) 0.09(4) Uiso 0.411(14) DGR . P 2
H25f H 1.002(13) 1.066(3) 0.328(2) 1.0(6) Uiso 0.411(14) DGR . P 2
C14a C 0.820(4) 0.701(3) 0.957(3) 0.0621(13) Uani 0.159(9) D U P 2
C15a C 0.904(5) 0.642(4) 1.0451(18) 0.092(11) Uani 0.159(9) D U P 2
H15d H 0.999(5) 0.659(4) 1.0412(18) 0.02(5) Uiso 0.159(9) DR . P 2
H15e H 0.919(5) 0.684(4) 1.1145(18) 0.05(6) Uiso 0.159(9) DR . P 2
H15f H 0.848(5) 0.547(4) 1.0364(18) 0.00(4) Uiso 0.159(9) DR . P 2
C16a C 0.668(4) 0.682(5) 0.955(3) 0.107(13) Uani 0.159(9) D U P 2
H16d H 0.621(4) 0.723(5) 0.896(3) 0.01(4) Uiso 0.159(9) DR . P 2
H16e H 0.607(4) 0.587(5) 0.945(3) 0.07(8) Uiso 0.159(9) DR . P 2
H16f H 0.679(4) 0.725(5) 1.023(3) 0.19(17) Uiso 0.159(9) DR . P 2
C17a C 0.913(4) 0.855(3) 0.970(2) 0.080(10) Uani 0.159(9) D U P 2
H17d H 0.860(4) 0.893(3) 0.914(2) 0.00(4) Uiso 0.159(9) DR . P 2
H17e H 0.930(4) 0.897(3) 1.040(2) 0.05(6) Uiso 0.159(9) DR . P 2
H17f H 1.008(4) 0.869(3) 0.966(2) 0.01(5) Uiso 0.159(9) DR . P 2

loop_
_atom_site_aniso_label
_atom_site_aniso_U_11
_atom_site_aniso_U_22
_atom_site_aniso_U_33
_atom_site_aniso_U_12
_atom_site_aniso_U_13
_atom_site_aniso_U_23
C1 0.058(3) 0.056(3) 0.051(2) 0.028(2) 0.021(2) 0.0126(19)
C2 0.094(4) 0.075(3) 0.042(2) 0.048(3) 0.025(2) 0.017(2)
C3 0.079(4) 0.060(3) 0.048(2) 0.037(3) 0.013(2) 0.0203(19)
C4 0.068(3) 0.046(2) 0.051(2) 0.032(2) 0.014(2) 0.0127(18)
C5 0.064(3) 0.050(2) 0.045(2) 0.030(2) 0.017(2) 0.0088(17)
C6 0.051(3) 0.045(2) 0.039(2) 0.025(2) 0.0159(19) 0.0116(16)
C7 0.049(3) 0.047(2) 0.050(2) 0.028(2) 0.0221(19) 0.0117(17)
C8 0.047(3) 0.045(2) 0.045(2) 0.029(2) 0.0182(19) 0.0174(16)
C9 0.059(3) 0.047(2) 0.048(2) 0.032(2) 0.022(2) 0.0126(17)
C10 0.056(3) 0.052(2) 0.045(2) 0.030(2) 0.0195(19) 0.0147(17)
C11 0.071(3) 0.058(3) 0.052(2) 0.041(3) 0.021(2) 0.0204(19)
C12 0.072(3) 0.051(2) 0.060(2) 0.041(2) 0.030(2) 0.0204(19)
C13 0.053(3) 0.043(2) 0.057(2) 0.025(2) 0.025(2) 0.0145(18)
C14 0.084(4) 0.074(3) 0.040(2) 0.050(3) 0.016(2) 0.015(2)
C15 0.191(10) 0.097(5) 0.080(5) 0.042(5) 0.092(6) 0.017(4)
C16 0.161(9) 0.102(6) 0.056(3) 0.095(6) 0.030(4) 0.007(3)
C17 0.101(6) 0.114(7) 0.071(4) 0.052(5) 0.007(4) -0.008(4)
C18 0.084(4) 0.066(3) 0.069(3) 0.040(3) 0.028(3) 0.000(2)
C19 0.139(6) 0.105(4) 0.099(4) 0.062(4) 0.056(4) -0.013(3)
C20 0.207(9) 0.140(6) 0.209(8) 0.036(6) 0.131(7) -0.069(5)
C21 0.230(11) 0.174(8) 0.280(10) 0.069(8) 0.135(9) -0.046(7)
C22 0.043(6) 0.064(5) 0.056(7) 0.012(4) 0.013(4) 0.000(4)
C23A 0.088(7) 0.070(5) 0.081(6) 0.020(4) 0.034(4) 0.004(3)
C24A 0.148(10) 0.093(7) 0.088(6) 0.046(5) 0.057(4) 0.020(4)
C25 0.136(11) 0.105(6) 0.137(8) 0.048(4) 0.063(4) 0.040(3)
N1 0.052(2) 0.0434(18) 0.0431(17) 0.0261(17) 0.0211(15) 0.0103(13)
N2 0.096(3) 0.068(3) 0.070(3) 0.054(2) 0.011(2) 0.008(2)
O1 0.098(3) 0.091(2) 0.0482(15) 0.069(2) 0.0331(15) 0.0185(13)
O2 0.098(2) 0.0505(16) 0.0607(15) 0.0475(17) 0.0425(15) 0.0184(12)
O3 0.227(5) 0.159(4) 0.066(2) 0.163(4) 0.018(3) 0.004(2)
O4 0.136(3) 0.104(3) 0.085(2) 0.091(3) 0.026(2) 0.0389(19)
Sn1 0.0616(2) 0.05409(18) 0.05182(17) 0.03403(15) 0.02822(14) 0.01270(12)
C22A 0.113(14) 0.070(8) 0.066(12) 0.057(7) 0.036(9) 0.010(5)
C23B 0.159(15) 0.083(8) 0.081(10) 0.054(6) 0.052(7) 0.018(5)
C24B 0.205(17) 0.091(8) 0.100(10) 0.076(6) 0.069(6) 0.019(4)
C25A 0.103(8) 0.103(7) 0.107(7) 0.040(2) 0.041(2) 0.021(2)
C14a 0.084(4) 0.074(3) 0.040(2) 0.050(3) 0.016(2) 0.015(2)
C15a 0.14(3) 0.15(3) 0.034(12) 0.107(13) 0.042(10) 0.019(9)
C16a 0.116(16) 0.16(3) 0.08(2) 0.074(10) 0.044(8) 0.007(14)
C17a 0.10(2) 0.102(13) 0.042(15) 0.052(7) 0.023(12) 0.002(7)

loop_
_atom_type_symbol
_atom_type_scat_dispersion_real
_atom_type_scat_dispersion_imag
_atom_type_scat_Cromer_Mann_a1
_atom_type_scat_Cromer_Mann_a2
_atom_type_scat_Cromer_Mann_a3
_atom_type_scat_Cromer_Mann_a4
_atom_type_scat_Cromer_Mann_b1
_atom_type_scat_Cromer_Mann_b2
_atom_type_scat_Cromer_Mann_b3
_atom_type_scat_Cromer_Mann_b4
_atom_type_scat_Cromer_Mann_c
_atom_type_scat_source
_atom_type_scat_dispersion_source
C 0.00313 0.00162 2.31000 1.02000 1.58860 0.86500 20.84390 10.20750 0.56870 51.65120 0.21560 'International Tables Volume C Table 6.1.1.4 (pp. 500-502)' 'Brennan, Cowan, Rev. Sci. Instrum., 1992, 63, 850'
H 0.00000 0.00000 0.49300 0.32291 0.14019 0.04081 10.51090 26.12570 3.14236 57.79970 0.00304 'International Tables Volume C Table 6.1.1.4 (pp. 500-502)' 'Brennan, Cowan, Rev. Sci. Instrum., 1992, 63, 850'
N 0.00612 0.00332 12.21260 3.13220 2.01250 1.16630 0.00570 9.89330 28.99750 0.58260 -11.52900 'International Tables Volume C Table 6.1.1.4 (pp. 500-502)' 'Brennan, Cowan, Rev. Sci. Instrum., 1992, 63, 850'
O 0.01085 0.00610 3.04850 2.28680 1.54630 0.86700 13.27710 5.70110 0.32390 32.90890 0.25080 'International Tables Volume C Table 6.1.1.4 (pp. 500-502)' 'Brennan, Cowan, Rev. Sci. Instrum., 1992, 63, 850'
Sn -0.62528 1.43050 19.18890 19.10050 4.45850 2.46630 5.83030 0.50310 26.89090 83.95710 4.78210 'International Tables Volume C Table 6.1.1.4 (pp. 500-502)' 'Brennan, Cowan, Rev. Sci. Instrum., 1992, 63, 850'

loop_
_geom_angle_atom_site_label_1
_geom_angle_atom_site_label_2
_geom_angle_atom_site_label_3
_geom_angle
_geom_angle_site_symmetry_1
_geom_angle_site_symmetry_3
_geom_angle_publ_flag
C6 C1 C2 118.1(4) . . ?
O1 C1 C2 122.0(3) . . ?
O1 C1 C6 119.9(3) . . ?
H2 C2 C1 119.2(2) . . ?
C3 C2 C1 121.5(4) . . ?
C3 C2 H2 119.2(2) . . ?
H3 C3 C2 120.2(2) . . ?
C4 C3 C2 119.5(3) . . ?
C4 C3 H3 120.2(2) . . ?
C5 C4 C3 121.6(4) . . ?
N2 C4 C3 119.9(3) . . ?
N2 C4 C5 118.5(3) . . ?
H5 C5 C4 120.5(2) . . ?
C6 C5 C4 119.0(3) . . ?
C6 C5 H5 120.5(2) . . ?
C5 C6 C1 120.2(3) . . ?
N1 C6 C1 113.5(3) . . ?
N1 C6 C5 126.3(3) . . ?
C8 C7 H7 116.51(19) . . ?
N1 C7 H7 116.5(2) . . ?
N1 C7 C8 127.0(3) . . ?
C9 C8 C7 117.4(3) . . ?
C13 C8 C7 123.9(3) . . ?
C13 C8 C9 118.7(3) . . ?
H9 C9 C8 118.61(19) . . ?
C10 C9 C8 122.8(3) . . ?
C10 C9 H9 118.6(2) . . ?
C11 C10 C9 116.9(3) . . ?
C14 C10 C9 123.4(4) . . ?
C14 C10 C11 119.7(4) . . ?
C14a C10 C9 121.5(13) . . ?
C14a C10 C11 121.5(13) . . ?
C14a C10 C14 2.2(15) . . ?
H11 C11 C10 118.7(2) . . ?
C12 C11 C10 122.5(3) . . ?
C12 C11 H11 118.7(2) . . ?
H12 C12 C11 119.5(2) . . ?
C13 C12 C11 121.0(3) . . ?
C13 C12 H12 119.5(2) . . ?
C12 C13 C8 118.1(3) . . ?
O2 C13 C8 122.7(3) . . ?
O2 C13 C12 119.1(3) . . ?
C15 C14 C10 109.8(5) . . ?
C16 C14 C10 112.9(5) . . ?
C16 C14 C15 109.7(7) . . ?
C17 C14 C10 108.6(6) . . ?
C17 C14 C15 108.6(7) . . ?
C17 C14 C16 107.1(6) . . ?
H15a C15 C14 109.5 . . ?
H15b C15 C14 109.5 . . ?
H15b C15 H15a 109.5 . . ?
H15c C15 C14 109.5 . . ?
H15c C15 H15a 109.5 . . ?
H15c C15 H15b 109.5 . . ?
H16a C16 C14 109.5 . . ?
H16b C16 C14 109.5 . . ?
H16b C16 H16a 109.5 . . ?
H16c C16 C14 109.5 . . ?
H16c C16 H16a 109.5 . . ?
H16c C16 H16b 109.5 . . ?
H17a C17 C14 109.5 . . ?
H17b C17 C14 109.5 . . ?
H17b C17 H17a 109.5 . . ?
H17c C17 C14 109.5 . . ?
H17c C17 H17a 109.5 . . ?
H17c C17 H17b 109.5 . . ?
H18b C18 H18a 107.9 . . ?
C19 C18 H18a 109.2(3) . . ?
C19 C18 H18b 109.2(3) . . ?
Sn1 C18 H18a 109.21(13) . . ?
Sn1 C18 H18b 109.21(11) . . ?
Sn1 C18 C19 112.0(3) . . ?
H19a C19 C18 109.0(3) . . ?
H19b C19 C18 109.0(3) . . ?
H19b C19 H19a 107.8 . . ?
C20 C19 C18 112.8(5) . . ?
C20 C19 H19a 109.0(4) . . ?
C20 C19 H19b 109.0(4) . . ?
H20a C20 C19 107.5(4) . . ?
H20b C20 C19 107.5(4) . . ?
H20b C20 H20a 107.0 . . ?
C21 C20 C19 119.2(7) . . ?
C21 C20 H20a 107.5(6) . . ?
C21 C20 H20b 107.5(6) . . ?
H21a C21 C20 109.5 . . ?
H21b C21 C20 109.5 . . ?
H21b C21 H21a 109.5 . . ?
H21c C21 C20 109.5 . . ?
H21c C21 H21a 109.5 . . ?
H21c C21 H21b 109.5 . . ?
H22b C22 H22a 107.4 . . ?
C23A C22 H22a 108.2(6) . . ?
C23A C22 H22b 108.2(6) . . ?
Sn1 C22 H22a 108.2(4) . . ?
Sn1 C22 H22b 108.2(4) . . ?
Sn1 C22 C23A 116.3(9) . . ?
H23a C23A C22 108.7(7) . . ?
H23b C23A C22 108.7(6) . . ?
H23b C23A H23a 107.6 . . ?
C24A C23A C22 114.0(10) . . ?
C24A C23A H23a 108.7(7) . . ?
C24A C23A H23b 108.7(5) . . ?
H24a C24A C23A 109.7(7) . . ?
H24b C24A C23A 109.7(5) . . ?
H24b C24A H24a 108.2 . . ?
C25 C24A C23A 109.9(11) . . ?
C25 C24A H24a 109.7(8) . . ?
C25 C24A H24b 109.7(8) . . ?
H25a C25 C24A 109.5 . . ?
H25b C25 C24A 109.5 . . ?
H25b C25 H25a 109.5 . . ?
H25c C25 C24A 109.5 . . ?
H25c C25 H25a 109.5 . . ?
H25c C25 H25b 109.5 . . ?
C7 N1 C6 121.7(3) . . ?
Sn1 N1 C6 113.0(2) . . ?
Sn1 N1 C7 124.4(2) . . ?
O3 N2 C4 119.6(3) . . ?
O4 N2 C4 118.1(4) . . ?
O4 N2 O3 122.2(4) . . ?
Sn1 O1 C1 117.9(2) . . ?
Sn1 O2 C13 128.2(2) . . ?
C22 Sn1 C18 125.6(4) . . ?
N1 Sn1 C18 135.69(15) . . ?
N1 Sn1 C22 98.7(4) . . ?
O1 Sn1 C18 92.08(13) . . ?
O1 Sn1 C22 104.8(4) . . ?
O1 Sn1 N1 75.33(10) . . ?
O2 Sn1 C18 90.26(13) . . ?
O2 Sn1 C22 98.1(4) . . ?
O2 Sn1 N1 82.09(9) . . ?
O2 Sn1 O1 149.83(11) . . ?
C22A Sn1 C18 115.7(6) . . ?
C22A Sn1 C22 11.9(8) . . ?
C22A Sn1 N1 108.4(6) . . ?
C22A Sn1 O1 100.1(6) . . ?
C22A Sn1 O2 105.9(6) . . ?
H22c C22A Sn1 106.5(5) . . ?
H22d C22A Sn1 106.5(6) . . ?
H22d C22A H22c 106.51223149(3) . . ?
C23B C22A Sn1 123.3(16) . . ?
C23B C22A H22c 106.5(9) . . ?
C23B C22A H22d 106.5(11) . . ?
H23c C23B C22A 108.6(12) . . ?
H23d C23B C22A 108.6(10) . . ?
H23d C23B H23c 107.6 . . ?
C24B C23B C22A 114.7(15) . . ?
C24B C23B H23c 108.6(11) . . ?
C24B C23B H23d 108.6(10) . . ?
H24c C24B C23B 108.8(11) . . ?
H24d C24B C23B 108.8(10) . . ?
H24d C24B H24c 107.66579118(3) . . ?
C25A C24B C23B 113.9(15) . . ?
C25A C24B H24c 108.8(12) . . ?
C25A C24B H24d 108.8(11) . . ?
H25d C25A C24B 109.5 . . ?
H25e C25A C24B 109.5 . . ?
H25e C25A H25d 109.5 . . ?
H25f C25A C24B 109.5 . . ?
H25f C25A H25d 109.5 . . ?
H25f C25A H25e 109.5 . . ?
C15a C14a C10 110(2) . . ?
C16a C14a C10 107(2) . . ?
C16a C14a C15a 114(3) . . ?
C17a C14a C10 108(2) . . ?
C17a C14a C15a 109(3) . . ?
C17a C14a C16a 108(3) . . ?
H15d C15a C14a 109.5 . . ?
H15e C15a C14a 109.5 . . ?
H15e C15a H15d 109.5 . . ?
H15f C15a C14a 109.5 . . ?
H15f C15a H15d 109.5 . . ?
H15f C15a H15e 109.5 . . ?
H16d C16a C14a 109.5 . . ?
H16e C16a C14a 109.5 . . ?
H16e C16a H16d 109.5 . . ?
H16f C16a C14a 109.5 . . ?
H16f C16a H16d 109.5 . . ?
H16f C16a H16e 109.5 . . ?
H17d C17a C14a 109.5 . . ?
H17e C17a C14a 109.5 . . ?
H17e C17a H17d 109.5 . . ?
H17f C17a C14a 109.5 . . ?
H17f C17a H17d 109.5 . . ?
H17f C17a H17e 109.5 . . ?

loop_
_geom_bond_atom_site_label_1
_geom_bond_atom_site_label_2
_geom_bond_distance
_geom_bond_site_symmetry_2
_geom_bond_publ_flag
C1 C2 1.396(5) . ?
C1 C6 1.422(5) . ?
C1 O1 1.304(4) . ?
C2 H2 0.9300 . ?
C2 C3 1.357(5) . ?
C3 H3 0.9300 . ?
C3 C4 1.376(5) . ?
C4 C5 1.387(4) . ?
C4 N2 1.458(5) . ?
C5 H5 0.9300 . ?
C5 C6 1.377(5) . ?
C6 N1 1.419(4) . ?
C7 H7 0.9300 . ?
C7 C8 1.423(4) . ?
C7 N1 1.313(4) . ?
C8 C9 1.426(4) . ?
C8 C13 1.413(4) . ?
C9 H9 0.9300 . ?
C9 C10 1.362(4) . ?
C10 C11 1.398(5) . ?
C10 C14 1.547(8) . ?
C10 C14a 1.53(3) . ?
C11 H11 0.9300 . ?
C11 C12 1.374(5) . ?
C12 H12 0.9300 . ?
C12 C13 1.393(4) . ?
C13 O2 1.331(4) . ?
C14 C15 1.505(9) . ?
C14 C16 1.514(8) . ?
C14 C17 1.552(9) . ?
C15 H15a 0.9600 . ?
C15 H15b 0.9600 . ?
C15 H15c 0.9600 . ?
C16 H16a 0.9600 . ?
C16 H16b 0.9600 . ?
C16 H16c 0.9600 . ?
C17 H17a 0.9600 . ?
C17 H17b 0.9600 . ?
C17 H17c 0.9600 . ?
C18 H18a 0.9700 . ?
C18 H18b 0.9700 . ?
C18 C19 1.522(6) . ?
C18 Sn1 2.114(4) . ?
C19 H19a 0.9700 . ?
C19 H19b 0.9700 . ?
C19 C20 1.500(7) . ?
C20 H20a 0.9700 . ?
C20 H20b 0.9700 . ?
C20 C21 1.283(8) . ?
C21 H21a 0.9600 . ?
C21 H21b 0.9600 . ?
C21 H21c 0.9600 . ?
C22 H22a 0.9700 . ?
C22 H22b 0.9700 . ?
C22 C23A 1.498(15) . ?
C22 Sn1 2.161(12) . ?
C23A H23a 0.9700 . ?
C23A H23b 0.9700 . ?
C23A C24A 1.499(14) . ?
C24A H24a 0.9700 . ?
C24A H24b 0.9700 . ?
C24A C25 1.527(14) . ?
C25 H25a 0.9600 . ?
C25 H25b 0.9600 . ?
C25 H25c 0.9600 . ?
N1 Sn1 2.220(3) . ?
N2 O3 1.201(4) . ?
N2 O4 1.219(4) . ?
O1 Sn1 2.104(2) . ?
O2 Sn1 2.079(2) . ?
Sn1 C22A 2.05(2) . ?
C22A H22c 0.9700 . ?
C22A H22d 0.9700 . ?
C22A C23B 1.50(2) . ?
C23B H23c 0.9700 . ?
C23B H23d 0.9700 . ?
C23B C24B 1.49(2) . ?
C24B H24c 0.9700 . ?
C24B H24d 0.9700 . ?
C24B C25A 1.583(18) . ?
C25A H25d 0.9600 . ?
C25A H25e 0.9600 . ?
C25A H25f 0.9600 . ?
C14a C15a 1.49(3) . ?
C14a C16a 1.51(3) . ?
C14a C17a 1.54(3) . ?
C15a H15d 0.9600 . ?
C15a H15e 0.9600 . ?
C15a H15f 0.9600 . ?
C16a H16d 0.9600 . ?
C16a H16e 0.9600 . ?
C16a H16f 0.9600 . ?
C17a H17d 0.9600 . ?
C17a H17e 0.9600 . ?
C17a H17f 0.9600 . ?

loop_
_geom_torsion_atom_site_label_1
_geom_torsion_atom_site_label_2
_geom_torsion_atom_site_label_3
_geom_torsion_atom_site_label_4
_geom_torsion
_geom_torsion_site_symmetry_1
_geom_torsion_site_symmetry_2
_geom_torsion_site_symmetry_3
_geom_torsion_site_symmetry_4
_geom_torsion_publ_flag
C1 C2 C3 C4 0.2(5) . . . . ?
C1 C6 C5 C4 -0.4(4) . . . . ?
C1 C6 N1 C7 174.1(3) . . . . ?
C1 C6 N1 Sn1 4.8(3) . . . . ?
C2 C3 C4 C5 -1.2(5) . . . . ?
C2 C3 C4 N2 179.7(4) . . . . ?
C3 C4 C5 C6 1.3(5) . . . . ?
C3 C4 N2 O3 -176.4(5) . . . . ?
C3 C4 N2 O4 2.5(5) . . . . ?
C4 C5 C6 N1 -180.0(3) . . . . ?
C5 C6 N1 C7 -6.3(5) . . . . ?
C5 C6 N1 Sn1 -175.6(3) . . . . ?
C6 N1 C7 C8 -179.4(3) . . . . ?
C7 C8 C9 C10 179.1(3) . . . . ?
C7 C8 C13 C12 -179.9(4) . . . . ?
C7 C8 C13 O2 -2.3(4) . . . . ?
C8 C9 C10 C11 0.4(4) . . . . ?
C8 C9 C10 C14 -178.7(5) . . . . ?
C8 C9 C10 C14a -179.9(16) . . . . ?
C8 C13 C12 C11 1.3(4) . . . . ?
C8 C13 O2 Sn1 33.4(5) . . . . ?
C9 C10 C11 C12 0.3(4) . . . . ?
C9 C10 C14 C15 122.7(7) . . . . ?
C9 C10 C14 C16 -0.1(6) . . . . ?
C9 C10 C14 C17 -118.7(6) . . . . ?
C9 C10 C14a C15a -172(3) . . . . ?
C9 C10 C14a C16a 63(2) . . . . ?
C9 C10 C14a C17a -53.1(18) . . . . ?
C10 C11 C12 C13 -1.2(5) . . . . ?
C11 C12 C13 O2 -176.4(4) . . . . ?
C12 C13 O2 Sn1 -149.0(3) . . . . ?
C18 C19 C20 C21 -169.2(8) . . . . ?
C22 C23A C24A C25 -176.0(11) . . . . ?
Sn1 C22A C23B C24B 75.7(15) . . . . ?
C22A C23B C24B C25A -156.2(18) . . . . ?

loop_
_restr_equal_distance_atom_site_label_1
_restr_equal_distance_atom_site_label_2
_restr_equal_distance_site_symmetry_2
_restr_equal_distance_class_id
C10 C14 1 31
C10 C15 1 36
C10 C16 1 59
C10 C17 1 47
C10 C14a 1 31
C10 C15a 1 36
C10 C16a 1 59
C10 C17a 1 47
C14 C15 1 32
C14 H15a 1 37
C14 H15b 1 38
C14 H15c 1 39
C14 C16 1 55
C14 H16a 1 60
C14 H16b 1 61
C14 H16c 1 62
C14 C17 1 43
C14 H17a 1 48
C14 H17b 1 49
C14 H17c 1 50
C15 H15a 1 33
C15 H15b 1 34
C15 H15c 1 35
C15 C16 1 63
C15 C17 1 51
H15a H15b 1 40
H15a H15c 1 41
H15b H15c 1 42
C16 H16a 1 56
C16 H16b 1 57
C16 H16c 1 58
C16 C17 1 64
H16a H16b 1 65
H16a H16c 1 66
H16b H16c 1 67
C17 H17a 1 44
C17 H17b 1 45
C17 H17c 1 46
H17a H17b 1 52
H17a H17c 1 53
H17b H17c 1 54
C22 C23A 1 1
C22 H23a 1 12
C22 H23b 1 13
C22 C24A 1 14
C22 Sn1 1 2
C23A H23a 1 3
C23A H23b 1 4
C23A C24A 1 5
C23A H24a 1 15
C23A H24b 1 16
C23A C25 1 17
C23A Sn1 1 18
H23a H23b 1 19
H23a C24A 1 20
H23b C24A 1 21
C24A H24a 1 6
C24A H24b 1 7
C24A C25 1 8
C24A H25a 1 22
C24A H25b 1 23
C24A H25c 1 24
H24a H24b 1 25
H24a C25 1 26
H24b C25 1 27
C25 H25a 1 9
C25 H25b 1 10
C25 H25c 1 11
H25a H25b 1 28
H25a H25c 1 29
H25b H25c 1 30
C22A Sn1 1 2
C22A C23B 1 1
C22A H23c 1 12
C22A H23d 1 13
C22A C24B 1 14
C23B Sn1 1 18
C23B H23c 1 3
C23B H23d 1 4
C23B C24B 1 5
C23B H24c 1 15
C23B H24d 1 16
C23B C25A 1 17
H23c H23d 1 19
H23c C24B 1 20
H23d C24B 1 21
C24B H24c 1 6
C24B H24d 1 7
C24B C25A 1 8
C24B H25d 1 22
C24B H25e 1 23
C24B H25f 1 24
H24c H24d 1 25
H24c C25A 1 26
H24d C25A 1 27
C25A H25d 1 9
C25A H25e 1 10
C25A H25f 1 11
H25d H25e 1 28
H25d H25f 1 29
H25e H25f 1 30
C14a C15a 1 32
C14a H15d 1 37
C14a H15e 1 38
C14a H15f 1 39
C14a C16a 1 55
C14a H16d 1 60
C14a H16e 1 61
C14a H16f 1 62
C14a C17a 1 43
C14a H17d 1 48
C14a H17e 1 49
C14a H17f 1 50
C15a H15d 1 33
C15a H15e 1 34
C15a H15f 1 35
C15a C16a 1 63
C15a C17a 1 51
H15d H15e 1 40
H15d H15f 1 41
H15e H15f 1 42
C16a H16d 1 56
C16a H16e 1 57
C16a H16f 1 58
C16a C17a 1 64
H16d H16e 1 65
H16d H16f 1 66
H16e H16f 1 67
C17a H17d 1 44
C17a H17e 1 45
C17a H17f 1 46
H17d H17e 1 52
H17d H17f 1 53
H17e H17f 1 54

loop_
_restr_equal_distance_class_class_id
_restr_equal_distance_class_target_weight_param
_restr_equal_distance_class_average
_restr_equal_distance_class_esd
_restr_equal_distance_class_diff_max
1 0.0200 1.5002 0.0021 0.0021
2 0.0200 2.1054 0.0557 0.0557
3 0.0200 0.9700 0.0000 0.0000
4 0.0200 0.9700 0.0000 0.0000
5 0.0200 1.4948 0.0046 0.0046
6 0.0200 0.9700 0.0000 0.0000
7 0.0200 0.9700 0.0000 0.0000
8 0.0200 1.5553 0.0280 0.0280
9 0.0200 0.9600 0.0000 0.0000
10 0.0200 0.9600 0.0000 0.0000
11 0.0200 0.9600 0.0000 0.0000
12 0.0400 2.0305 0.0010 0.0010
13 0.0400 2.0305 0.0010 0.0010
14 0.0400 2.5168 0.0027 0.0027
15 0.0400 2.0323 0.0093 0.0093
16 0.0400 2.0323 0.0093 0.0093
17 0.0400 2.5271 0.0490 0.0490
18 0.0400 3.1322 0.0042 0.0042
19 0.0400 1.5655 0.0004 0.0004
20 0.0400 2.0257 0.0050 0.0050
21 0.0400 2.0257 0.0050 0.0050
22 0.0400 2.0823 0.0252 0.0252
23 0.0400 2.0823 0.0252 0.0252
24 0.0400 2.0823 0.0252 0.0252
25 0.0400 1.5687 0.0025 0.0025
26 0.0400 2.0865 0.0198 0.0198
27 0.0400 2.0865 0.0198 0.0198
28 0.0400 1.5677 0.0000 0.0000
29 0.0400 1.5677 0.0000 0.0000
30 0.0400 1.5677 0.0000 0.0000
31 0.0200 1.5403 0.0069 0.0069
32 0.0200 1.4991 0.0062 0.0062
33 0.0200 0.9600 0.0000 0.0000
34 0.0200 0.9600 0.0000 0.0000
35 0.0200 0.9600 0.0000 0.0000
36 0.0400 2.4894 0.0085 0.0085
37 0.0400 2.0318 0.0056 0.0056
38 0.0400 2.0318 0.0056 0.0056
39 0.0400 2.0318 0.0056 0.0056
40 0.0400 1.5677 0.0000 0.0000
41 0.0400 1.5677 0.0000 0.0000
42 0.0400 1.5677 0.0000 0.0000
43 0.0200 1.5479 0.0040 0.0040
44 0.0200 0.9600 0.0000 0.0000
45 0.0200 0.9600 0.0000 0.0000
46 0.0200 0.9600 0.0000 0.0000
47 0.0400 2.5012 0.0150 0.0150
48 0.0400 2.0757 0.0036 0.0036
49 0.0400 2.0757 0.0036 0.0036
50 0.0400 2.0757 0.0036 0.0036
51 0.0400 2.4769 0.0059 0.0059
52 0.0400 1.5677 0.0000 0.0000
53 0.0400 1.5677 0.0000 0.0000
54 0.0400 1.5677 0.0000 0.0000
55 0.0200 1.5095 0.0042 0.0042
56 0.0200 0.9600 0.0000 0.0000
57 0.0200 0.9600 0.0000 0.0000
58 0.0200 0.9600 0.0000 0.0000
59 0.0400 2.4992 0.0520 0.0520
60 0.0400 2.0412 0.0037 0.0037
61 0.0400 2.0412 0.0037 0.0037
62 0.0400 2.0412 0.0037 0.0037
63 0.0400 2.4938 0.0248 0.0248
64 0.0400 2.4684 0.0023 0.0023
65 0.0400 1.5677 0.0000 0.0000
66 0.0400 1.5677 0.0000 0.0000
67 0.0400 1.5677 0.0000 0.0000

loop_
_restr_U_iso_atom_site_label
_restr_U_iso_weight_param
C25 0.0100
C25A 0.0100
C25A 0.0050

loop_
_restr_rigu_atom_site_label_1
_restr_rigu_atom_site_label_2
_restr_rigu_target_weight_param
_restr_rigu_u13_diff
_restr_rigu_u23_diff
_restr_rigu_u33_diff
C10 C14a 0.010000 0.006820 0.003588 0.000216
C10 C15a 0.010000 -0.021101 -0.014627 0.007971
C10 C16a 0.010000 0.001831 0.012013 -0.014219
C10 C17a 0.010000 0.007694 -0.032108 -0.017307
C22 C23A 0.004000 0.001508 -0.005850 -0.006906
C22 C24A 0.004000 0.001610 0.000126 -0.010823
C23A C24A 0.004000 -0.004258 -0.004151 0.003917
C23A C25 0.004000 -0.012616 -0.003618 -0.012898
C24A C25 0.004000 0.004351 0.007664 -0.006042
C22A C23B 0.004000 0.002611 0.000257 -0.001881
C22A C24B 0.004000 0.008383 -0.005786 -0.020044
C23B C24B 0.004000 0.003785 -0.001532 0.005630
C23B C25A 0.004000 -0.005110 0.011478 -0.022308
C24B C25A 0.004000 0.002530 0.000791 -0.008190
C14a C15a 0.010000 -0.013419 0.003289 -0.022550
C14a C16a 0.010000 -0.003828 0.021029 -0.012319
C14a C17a 0.010000 0.007444 -0.013271 -0.027414
C15a C16a 0.010000 0.027348 0.032519 -0.015530
C15a C17a 0.010000 0.015542 -0.036344 0.013517
C16a C17a 0.010000 -0.029629 -0.007593 0.024493
